data_7026675
loop_
_publ_author_name
'Jones, Cameron'
'Furness, Leigh'
'Nembenna, Sharanappa'
'Rose, Richard P.'
'Aldridge, Simon'
'Stasch, Andreas'

_publ_section_title
;
 Bulky guanidinato and amidinato zinc complexes and their comparative
 stabilities.
;
_journal_issue 37
_journal_name_full 'Dalton transactions (Cambridge, England : 2003)'
_journal_page_first 8788
_journal_page_last 8795
_journal_paper_doi 10.1039/c0dt00589d
_journal_volume 39
_journal_year 2010
_chemical_formula_sum 'C45 H76 Br2 Li N3 O2 Zn'
_chemical_formula_weight 923.22
_chemical_name_systematic
;
?
;
_space_group_IT_number 14
_symmetry_cell_setting monoclinic
_symmetry_space_group_name_Hall '-P 2ybc'
_symmetry_space_group_name_H-M 'P 1 21/c 1'
_atom_sites_solution_hydrogens geom
_atom_sites_solution_primary direct
_atom_sites_solution_secondary difmap
_audit_creation_method SHELXL-97
_cell_angle_alpha 90.00
_cell_angle_beta 103.02(3)
_cell_angle_gamma 90.00
_cell_formula_units_Z 4
_cell_length_a 19.350(4)
_cell_length_b 19.897(4)
_cell_length_c 12.633(3)
_cell_measurement_temperature 123(2)
_cell_volume 4738.8(19)
_computing_structure_refinement 'SHELXL-97 (Sheldrick, 1997)'
_computing_structure_solution 'SHELXS-97 (Sheldrick, 1990)'
_diffrn_ambient_temperature 123(2)
_diffrn_measured_fraction_theta_full 0.997
_diffrn_measured_fraction_theta_max 0.997
_diffrn_measurement_device_type 'Nonius Kappa CCD'
_diffrn_radiation_monochromator graphite
_diffrn_radiation_source 'fine-focus sealed tube'
_diffrn_radiation_type MoK\a
_diffrn_radiation_wavelength 0.71073
_diffrn_reflns_av_R_equivalents 0.0335
_diffrn_reflns_av_sigmaI/netI 0.0556
_diffrn_reflns_limit_h_max 24
_diffrn_reflns_limit_h_min -24
_diffrn_reflns_limit_k_max 25
_diffrn_reflns_limit_k_min -22
_diffrn_reflns_limit_l_max 16
_diffrn_reflns_limit_l_min -16
_diffrn_reflns_number 17945
_diffrn_reflns_theta_full 27.00
_diffrn_reflns_theta_max 27.00
_diffrn_reflns_theta_min 2.98
_exptl_absorpt_coefficient_mu 2.241
_exptl_absorpt_correction_T_max 0.400
_exptl_absorpt_correction_T_min 0.381
_exptl_absorpt_correction_type multi-scan
_exptl_absorpt_process_details 'Sortav (Blessing 1995)'
_exptl_crystal_colour colourless
_exptl_crystal_density_diffrn 1.294
_exptl_crystal_density_method 'not measured'
_exptl_crystal_description block
_exptl_crystal_F_000 1944
_exptl_crystal_size_max 0.50
_exptl_crystal_size_mid 0.50
_exptl_crystal_size_min 0.50
_refine_diff_density_max 1.206
_refine_diff_density_min -1.441
_refine_diff_density_rms 0.072
_refine_ls_extinction_method none
_refine_ls_goodness_of_fit_ref 1.028
_refine_ls_hydrogen_treatment constr
_refine_ls_matrix_type full
_refine_ls_number_parameters 671
_refine_ls_number_reflns 10313
_refine_ls_number_restraints 124
_refine_ls_restrained_S_all 1.042
_refine_ls_R_factor_all 0.0788
_refine_ls_R_factor_gt 0.0469
_refine_ls_shift/su_max 0.001
_refine_ls_shift/su_mean 0.000
_refine_ls_structure_factor_coef Fsqd
_refine_ls_weighting_details 'calc w=1/[\s^2^(Fo^2^)+(0.0389P)^2^+5.0740P] where P=(Fo^2^+2Fc^2^)/3'
_refine_ls_weighting_scheme calc
_refine_ls_wR_factor_gt 0.0968
_refine_ls_wR_factor_ref 0.1071
_reflns_number_gt 7243
_reflns_number_total 10313
_reflns_threshold_expression >2sigma(I)
_cod_data_source_file c0dt00589d.txt
_cod_data_source_block compound2
_cod_original_cell_volume 4738.7(16)
_cod_original_sg_symbol_H-M P2(1)/c
_cod_database_code 7026675

loop_
_symmetry_equiv_pos_as_xyz
'x, y, z'
'-x, y+1/2, -z+1/2'
'-x, -y, -z'
'x, -y-1/2, z-1/2'

loop_
_atom_site_label
_atom_site_type_symbol
_atom_site_fract_x
_atom_site_fract_y
_atom_site_fract_z
_atom_site_U_iso_or_equiv
_atom_site_adp_type
_atom_site_occupancy
_atom_site_symmetry_multiplicity
_atom_site_calc_flag
_atom_site_refinement_flags
_atom_site_disorder_assembly
_atom_site_disorder_group
Br1 Br 0.332040(18) 0.624809(18) 0.96309(3) 0.04164(11) Uani 1 1 d . A .
Br2 Br 0.21490(3) 0.656744(19) 0.69275(3) 0.05880(14) Uani 1 1 d . A .
Zn1 Zn 0.266890(18) 0.565436(17) 0.80666(3) 0.02663(10) Uani 1 1 d . . .
O1 O 0.1796(4) 0.7480(6) 0.9265(9) 0.044(2) Uani 0.750(11) 1 d PD A 1
O2 O 0.3112(6) 0.8023(6) 0.8538(11) 0.053(3) Uani 0.547(10) 1 d PD A 1
N1 N 0.21107(12) 0.48077(12) 0.82630(19) 0.0216(5) Uani 1 1 d . . .
N2 N 0.30516(12) 0.48062(12) 0.7542(2) 0.0238(5) Uani 1 1 d . . .
N3 N 0.25644(12) 0.37245(12) 0.7820(2) 0.0243(5) Uani 1 1 d D . .
C1 C 0.25657(14) 0.44206(14) 0.7878(2) 0.0209(6) Uani 1 1 d . D .
C2 C 0.16081(15) 0.46191(14) 0.8875(2) 0.0231(6) Uani 1 1 d . . .
C3 C 0.18081(16) 0.44766(15) 0.9992(2) 0.0260(7) Uani 1 1 d . . .
C4 C 0.12781(18) 0.43101(17) 1.0538(3) 0.0359(8) Uani 1 1 d . . .
H4 H 0.1408 0.4199 1.1288 0.043 Uiso 1 1 calc R . .
C5 C 0.05716(19) 0.43027(18) 1.0013(3) 0.0406(9) Uani 1 1 d . . .
H5 H 0.0221 0.4172 1.0391 0.049 Uiso 1 1 calc R . .
C6 C 0.03778(17) 0.44874(17) 0.8931(3) 0.0353(8) Uani 1 1 d . . .
H6 H -0.0111 0.4499 0.8580 0.042 Uiso 1 1 calc R . .
C7 C 0.08799(16) 0.46552(16) 0.8349(3) 0.0278(7) Uani 1 1 d . C .
C8 C 0.25645(17) 0.45378(16) 1.0663(3) 0.0309(7) Uani 1 1 d . . .
H8 H 0.2885 0.4624 1.0158 0.037 Uiso 1 1 calc R . .
C9 C 0.26200(19) 0.51335(18) 1.1445(3) 0.0436(9) Uani 1 1 d . . .
H9A H 0.2502 0.5550 1.1028 0.065 Uiso 1 1 calc R . .
H9B H 0.3105 0.5163 1.1888 0.065 Uiso 1 1 calc R . .
H9C H 0.2288 0.5069 1.1920 0.065 Uiso 1 1 calc R . .
C10 C 0.2820(2) 0.39005(17) 1.1322(3) 0.0393(8) Uani 1 1 d . . .
H10A H 0.3322 0.3950 1.1682 0.059 Uiso 1 1 calc R . .
H10B H 0.2761 0.3512 1.0834 0.059 Uiso 1 1 calc R . .
H10C H 0.2541 0.3834 1.1871 0.059 Uiso 1 1 calc R . .
C11 C 0.06454(17) 0.4889(2) 0.7176(3) 0.0422(9) Uani 1 1 d D . .
H11 H 0.1087 0.5032 0.6953 0.051 Uiso 1 1 calc R B 1
C12 C 0.0181(10) 0.5554(7) 0.7158(11) 0.049(4) Uani 0.42(2) 1 d PDU C 1
H12A H 0.0445 0.5881 0.7673 0.073 Uiso 0.42(2) 1 calc PR C 1
H12B H -0.0264 0.5442 0.7365 0.073 Uiso 0.42(2) 1 calc PR C 1
H12C H 0.0076 0.5746 0.6425 0.073 Uiso 0.42(2) 1 calc PR C 1
C13 C 0.0278(15) 0.4438(8) 0.6330(12) 0.093(8) Uani 0.42(2) 1 d PD C 1
H13A H 0.0162 0.4678 0.5635 0.140 Uiso 0.42(2) 1 calc PR C 1
H13B H -0.0160 0.4279 0.6512 0.140 Uiso 0.42(2) 1 calc PR C 1
H13C H 0.0584 0.4054 0.6272 0.140 Uiso 0.42(2) 1 calc PR C 1
C14 C 0.34288(16) 0.46462(15) 0.6734(3) 0.0279(7) Uani 1 1 d . . .
C15 C 0.41725(17) 0.47408(17) 0.6993(3) 0.0357(8) Uani 1 1 d . . .
C16 C 0.4554(2) 0.4592(2) 0.6208(4) 0.0506(10) Uani 1 1 d . . .
H16 H 0.5054 0.4649 0.6379 0.061 Uiso 1 1 calc R . .
C17 C 0.4222(2) 0.4366(2) 0.5194(4) 0.0633(12) Uani 1 1 d . . .
H17 H 0.4493 0.4251 0.4680 0.076 Uiso 1 1 calc R . .
C18 C 0.3495(2) 0.4305(2) 0.4929(3) 0.0507(10) Uani 1 1 d . . .
H18 H 0.3269 0.4163 0.4217 0.061 Uiso 1 1 calc R . .
C19 C 0.30807(18) 0.44463(17) 0.5670(3) 0.0346(8) Uani 1 1 d . . .
C20 C 0.45467(17) 0.50350(18) 0.8076(3) 0.0410(9) Uani 1 1 d . . .
H20 H 0.4231 0.4969 0.8594 0.049 Uiso 1 1 calc R . .
C21 C 0.5257(2) 0.4701(3) 0.8569(5) 0.0782(15) Uani 1 1 d . . .
H21A H 0.5188 0.4215 0.8621 0.117 Uiso 1 1 calc R . .
H21B H 0.5447 0.4885 0.9295 0.117 Uiso 1 1 calc R . .
H21C H 0.5591 0.4788 0.8105 0.117 Uiso 1 1 calc R . .
C22 C 0.4651(2) 0.5790(2) 0.7965(4) 0.0613(12) Uani 1 1 d . . .
H22A H 0.4862 0.5982 0.8680 0.092 Uiso 1 1 calc R . .
H22B H 0.4191 0.6004 0.7672 0.092 Uiso 1 1 calc R . .
H22C H 0.4967 0.5871 0.7471 0.092 Uiso 1 1 calc R . .
C23 C 0.22760(18) 0.44431(17) 0.5302(3) 0.0348(8) Uani 1 1 d . . .
H23 H 0.2078 0.4315 0.5939 0.042 Uiso 1 1 calc R . .
C24 C 0.2004(2) 0.5145(2) 0.4938(3) 0.0565(11) Uani 1 1 d . . .
H24A H 0.2181 0.5278 0.4301 0.085 Uiso 1 1 calc R . .
H24B H 0.2172 0.5466 0.5530 0.085 Uiso 1 1 calc R . .
H24C H 0.1484 0.5143 0.4752 0.085 Uiso 1 1 calc R . .
C25 C 0.1988(2) 0.3947(2) 0.4383(3) 0.0515(10) Uani 1 1 d . . .
H25A H 0.1474 0.3900 0.4296 0.077 Uiso 1 1 calc R . .
H25B H 0.2215 0.3508 0.4560 0.077 Uiso 1 1 calc R . .
H25C H 0.2090 0.4114 0.3704 0.077 Uiso 1 1 calc R . .
C26 C 0.18859(16) 0.33472(14) 0.7685(2) 0.0250(7) Uani 1 1 d . D .
H26 H 0.1504 0.3695 0.7587 0.030 Uiso 1 1 calc R . .
C27 C 0.1803(2) 0.29254(18) 0.8653(3) 0.0481(10) Uani 1 1 d . . .
H27A H 0.1908 0.3205 0.9318 0.058 Uiso 1 1 calc R D .
H27B H 0.2146 0.2549 0.8755 0.058 Uiso 1 1 calc R . .
C28 C 0.1051(2) 0.26475(19) 0.8479(3) 0.0575(12) Uani 1 1 d . D .
H28A H 0.1011 0.2370 0.9112 0.069 Uiso 1 1 calc R . .
H28B H 0.0712 0.3025 0.8426 0.069 Uiso 1 1 calc R . .
C29 C 0.08569(18) 0.22251(17) 0.7455(3) 0.0368(8) Uani 1 1 d . . .
H29A H 0.1156 0.1817 0.7543 0.044 Uiso 1 1 calc R D .
H29B H 0.0355 0.2082 0.7337 0.044 Uiso 1 1 calc R . .
C30 C 0.09614(19) 0.2616(2) 0.6485(3) 0.0476(10) Uani 1 1 d . D .
H30A H 0.0611 0.2985 0.6333 0.057 Uiso 1 1 calc R . .
H30B H 0.0877 0.2317 0.5842 0.057 Uiso 1 1 calc R . .
C31 C 0.17100(19) 0.29092(19) 0.6672(3) 0.0409(9) Uani 1 1 d . . .
H31A H 0.2058 0.2538 0.6746 0.049 Uiso 1 1 calc R D .
H31B H 0.1751 0.3181 0.6032 0.049 Uiso 1 1 calc R . .
C32 C 0.3264(3) 0.3371(3) 0.8035(5) 0.032(2) Uani 0.834(10) 1 d PD D 1
H32 H 0.3570 0.3735 0.7839 0.038 Uiso 0.834(10) 1 calc PR D 1
C33 C 0.3606(3) 0.3276(5) 0.9180(4) 0.068(2) Uani 0.834(10) 1 d PD D 1
H33A H 0.3298 0.2987 0.9516 0.081 Uiso 0.834(10) 1 calc PR D 1
H33B H 0.3641 0.3718 0.9547 0.081 Uiso 0.834(10) 1 calc PR D 1
C34 C 0.4337(3) 0.2966(3) 0.9391(5) 0.0588(18) Uani 0.834(10) 1 d PD D 1
H34A H 0.4464 0.2797 1.0147 0.071 Uiso 0.834(10) 1 calc PR D 1
H34B H 0.4686 0.3317 0.9316 0.071 Uiso 0.834(10) 1 calc PR D 1
C35 C 0.4386(3) 0.2367(3) 0.8583(5) 0.0608(19) Uani 0.834(10) 1 d PD D 1
H35A H 0.4884 0.2213 0.8693 0.073 Uiso 0.834(10) 1 calc PR D 1
H35B H 0.4095 0.1984 0.8730 0.073 Uiso 0.834(10) 1 calc PR D 1
C36 C 0.4124(4) 0.2602(5) 0.7436(6) 0.070(3) Uani 0.834(10) 1 d PD D 1
H36A H 0.4156 0.2228 0.6931 0.085 Uiso 0.834(10) 1 calc PR D 1
H36B H 0.4429 0.2973 0.7285 0.085 Uiso 0.834(10) 1 calc PR D 1
C37 C 0.3357(3) 0.2844(4) 0.7244(6) 0.0462(17) Uani 0.834(10) 1 d PD D 1
H37A H 0.3210 0.3027 0.6498 0.055 Uiso 0.834(10) 1 calc PR D 1
H37B H 0.3045 0.2458 0.7303 0.055 Uiso 0.834(10) 1 calc PR D 1
C38 C 0.1652(3) 0.7049(2) 1.0109(4) 0.0376(16) Uani 0.750(11) 1 d PD A 1
H38A H 0.1410 0.7319 1.0577 0.045 Uiso 0.750(11) 1 calc PR A 1
H38B H 0.2110 0.6897 1.0566 0.045 Uiso 0.750(11) 1 calc PR A 1
C39 C 0.1207(6) 0.6442(5) 0.9725(11) 0.047(3) Uani 0.750(11) 1 d PD A 1
H39D H 0.0770 0.6581 0.9216 0.071 Uiso 0.750(11) 1 calc PR A 1
H39E H 0.1088 0.6214 1.0348 0.071 Uiso 0.750(11) 1 calc PR A 1
H39F H 0.1472 0.6134 0.9359 0.071 Uiso 0.750(11) 1 calc PR A 1
C40 C 0.1271(5) 0.7949(6) 0.8854(8) 0.097(4) Uani 0.750(11) 1 d PD A 1
H40A H 0.1310 0.8322 0.9382 0.116 Uiso 0.750(11) 1 calc PR A 1
H40B H 0.0803 0.7734 0.8802 0.116 Uiso 0.750(11) 1 calc PR A 1
C41 C 0.1284(7) 0.8237(5) 0.7786(9) 0.077(3) Uani 0.750(11) 1 d PD A 1
H41A H 0.1666 0.8570 0.7869 0.115 Uiso 0.750(11) 1 calc PR A 1
H41B H 0.0829 0.8454 0.7480 0.115 Uiso 0.750(11) 1 calc PR A 1
H41C H 0.1368 0.7878 0.7298 0.115 Uiso 0.750(11) 1 calc PR A 1
C42 C 0.3247(7) 0.8580(5) 0.9198(9) 0.093(4) Uani 0.547(10) 1 d PD A 1
H42A H 0.2777 0.8713 0.9317 0.112 Uiso 0.547(10) 1 calc PR A 1
H42B H 0.3379 0.8934 0.8730 0.112 Uiso 0.547(10) 1 calc PR A 1
C43 C 0.3709(11) 0.8671(11) 1.0199(13) 0.129(7) Uani 0.547(10) 1 d PDU A 1
H43A H 0.3674 0.8287 1.0669 0.193 Uiso 0.547(10) 1 calc PR A 1
H43B H 0.3584 0.9084 1.0535 0.193 Uiso 0.547(10) 1 calc PR A 1
H43C H 0.4195 0.8706 1.0099 0.193 Uiso 0.547(10) 1 calc PR A 1
C44 C 0.3455(6) 0.8130(5) 0.7649(9) 0.075(3) Uani 0.547(10) 1 d PD A 1
H44A H 0.3099 0.8044 0.6966 0.090 Uiso 0.547(10) 1 calc PR A 1
H44B H 0.3582 0.8612 0.7649 0.090 Uiso 0.547(10) 1 calc PR A 1
C45 C 0.4067(8) 0.7754(8) 0.7607(16) 0.116(5) Uani 0.547(10) 1 d PDU A 1
H45A H 0.4437 0.7843 0.8262 0.174 Uiso 0.547(10) 1 calc PR A 1
H45B H 0.4239 0.7886 0.6963 0.174 Uiso 0.547(10) 1 calc PR A 1
H45C H 0.3951 0.7274 0.7567 0.174 Uiso 0.547(10) 1 calc PR A 1
Li1 Li 0.2598(3) 0.7233(3) 0.8692(6) 0.0513(17) Uani 1 1 d D . .
O1A O 0.1727(12) 0.7395(19) 0.917(3) 0.037(7) Uani 0.250(11) 1 d PDU A 2
O2A O 0.3318(6) 0.7922(6) 0.8764(13) 0.051(4) Uani 0.453(10) 1 d PD A 2
C12A C 0.0486(8) 0.5607(5) 0.7069(9) 0.051(3) Uani 0.58(2) 1 d PDU C 2
H12D H 0.0331 0.5723 0.6297 0.077 Uiso 0.58(2) 1 calc PR C 2
H12E H 0.0912 0.5865 0.7393 0.077 Uiso 0.58(2) 1 calc PR C 2
H12F H 0.0108 0.5715 0.7443 0.077 Uiso 0.58(2) 1 calc PR C 2
C13A C 0.0007(5) 0.4450(6) 0.6572(9) 0.046(3) Uani 0.58(2) 1 d PDU C 2
H13D H -0.0421 0.4575 0.6819 0.070 Uiso 0.58(2) 1 calc PR C 2
H13E H 0.0114 0.3974 0.6731 0.070 Uiso 0.58(2) 1 calc PR C 2
H13F H -0.0072 0.4525 0.5788 0.070 Uiso 0.58(2) 1 calc PR C 2
C32A C 0.325(2) 0.336(3) 0.812(3) 0.08(3) Uani 0.166(10) 1 d PDU D 2
H32A H 0.3611 0.3711 0.8420 0.100 Uiso 0.166(10) 1 calc PR D 2
C33A C 0.3340(11) 0.2832(14) 0.901(2) 0.040(6) Uani 0.166(10) 1 d PD D 2
H33C H 0.3085 0.2417 0.8713 0.047 Uiso 0.166(10) 1 calc PR D 2
H33D H 0.3126 0.3000 0.9600 0.047 Uiso 0.166(10) 1 calc PR D 2
C34A C 0.4130(10) 0.2665(14) 0.9475(17) 0.038(7) Uani 0.166(10) 1 d PDU D 2
H34C H 0.4320 0.3000 1.0046 0.046 Uiso 0.166(10) 1 calc PR D 2
H34D H 0.4154 0.2220 0.9833 0.046 Uiso 0.166(10) 1 calc PR D 2
C35A C 0.4611(11) 0.2649(16) 0.8701(18) 0.043(8) Uani 0.166(10) 1 d PDU D 2
H35C H 0.4997 0.2316 0.8911 0.052 Uiso 0.166(10) 1 calc PR D 2
H35D H 0.4809 0.3096 0.8597 0.052 Uiso 0.166(10) 1 calc PR D 2
C36A C 0.4045(14) 0.2426(12) 0.7725(19) 0.021(6) Uani 0.166(10) 1 d PDU D 2
H36C H 0.3757 0.2063 0.7948 0.025 Uiso 0.166(10) 1 calc PR D 2
H36D H 0.4276 0.2242 0.7164 0.025 Uiso 0.166(10) 1 calc PR D 2
C37A C 0.3553(15) 0.3010(14) 0.723(3) 0.035(9) Uani 0.166(10) 1 d PDU D 2
H37C H 0.3821 0.3340 0.6897 0.042 Uiso 0.166(10) 1 calc PR D 2
H37D H 0.3158 0.2836 0.6659 0.042 Uiso 0.166(10) 1 calc PR D 2
C38A C 0.1142(12) 0.7138(10) 0.9637(18) 0.076(7) Uani 0.250(11) 1 d PDU A 2
H38C H 0.0681 0.7143 0.9103 0.091 Uiso 0.250(11) 1 calc PR A 2
H38D H 0.1102 0.7390 1.0296 0.091 Uiso 0.250(11) 1 calc PR A 2
C39A C 0.1415(17) 0.6432(15) 0.990(4) 0.069(13) Uani 0.250(11) 1 d PD A 2
H39A H 0.1889 0.6450 1.0382 0.103 Uiso 0.250(11) 1 calc PR A 2
H39B H 0.1440 0.6198 0.9227 0.103 Uiso 0.250(11) 1 calc PR A 2
H39C H 0.1092 0.6189 1.0262 0.103 Uiso 0.250(11) 1 calc PR A 2
C40A C 0.1190(10) 0.7733(10) 0.8342(15) 0.050(6) Uani 0.250(11) 1 d PD A 2
H40C H 0.0791 0.7882 0.8656 0.060 Uiso 0.250(11) 1 calc PR A 2
H40D H 0.1003 0.7424 0.7730 0.060 Uiso 0.250(11) 1 calc PR A 2
C41A C 0.1544(16) 0.8328(16) 0.796(3) 0.062(9) Uani 0.250(11) 1 d PDU A 2
H41D H 0.1835 0.8562 0.8583 0.093 Uiso 0.250(11) 1 calc PR A 2
H41E H 0.1182 0.8635 0.7556 0.093 Uiso 0.250(11) 1 calc PR A 2
H41F H 0.1846 0.8174 0.7477 0.093 Uiso 0.250(11) 1 calc PR A 2
C42A C 0.3496(7) 0.8214(7) 0.9804(13) 0.100(6) Uani 0.453(10) 1 d PD A 2
H42C H 0.3884 0.7955 1.0271 0.120 Uiso 0.453(10) 1 calc PR A 2
H42D H 0.3080 0.8200 1.0138 0.120 Uiso 0.453(10) 1 calc PR A 2
C43A C 0.3725(9) 0.8922(7) 0.9733(16) 0.093(6) Uani 0.453(10) 1 d PD A 2
H43D H 0.4163 0.8933 0.9469 0.140 Uiso 0.453(10) 1 calc PR A 2
H43E H 0.3808 0.9130 1.0454 0.140 Uiso 0.453(10) 1 calc PR A 2
H43F H 0.3353 0.9171 0.9230 0.140 Uiso 0.453(10) 1 calc PR A 2
C44A C 0.3963(7) 0.7802(8) 0.8364(10) 0.093(5) Uani 0.453(10) 1 d PD A 2
H44C H 0.4331 0.8140 0.8659 0.112 Uiso 0.453(10) 1 calc PR A 2
H44D H 0.4156 0.7348 0.8574 0.112 Uiso 0.453(10) 1 calc PR A 2
C45A C 0.3743(11) 0.7859(12) 0.7207(13) 0.120(7) Uani 0.453(10) 1 d PDU A 2
H45D H 0.3428 0.7484 0.6920 0.180 Uiso 0.453(10) 1 calc PR A 2
H45E H 0.4160 0.7848 0.6889 0.180 Uiso 0.453(10) 1 calc PR A 2
H45F H 0.3490 0.8285 0.7019 0.180 Uiso 0.453(10) 1 calc PR A 2

loop_
_atom_site_aniso_label
_atom_site_aniso_U_11
_atom_site_aniso_U_22
_atom_site_aniso_U_33
_atom_site_aniso_U_23
_atom_site_aniso_U_13
_atom_site_aniso_U_12
Br1 0.03878(19) 0.03391(19) 0.0464(2) -0.00897(17) -0.00273(16) -0.00039(15)
Br2 0.1031(4) 0.0276(2) 0.0387(2) 0.00631(17) 0.0012(2) 0.0125(2)
Zn1 0.03061(19) 0.02053(18) 0.0293(2) 0.00032(15) 0.00782(15) 0.00020(15)
O1 0.049(3) 0.039(4) 0.041(4) -0.002(3) 0.005(3) -0.014(3)
O2 0.048(6) 0.037(4) 0.071(5) -0.009(3) 0.005(5) 0.014(4)
N1 0.0249(12) 0.0199(12) 0.0206(13) 0.0022(10) 0.0069(10) 0.0016(10)
N2 0.0237(12) 0.0232(13) 0.0254(13) -0.0025(11) 0.0073(11) -0.0010(10)
N3 0.0228(12) 0.0200(12) 0.0292(14) -0.0021(11) 0.0040(11) 0.0033(10)
C1 0.0214(14) 0.0223(15) 0.0170(14) -0.0011(12) -0.0002(11) 0.0003(12)
C2 0.0275(15) 0.0182(14) 0.0248(16) -0.0043(13) 0.0084(13) 0.0018(12)
C3 0.0317(16) 0.0235(16) 0.0240(16) 0.0007(13) 0.0087(13) -0.0003(13)
C4 0.050(2) 0.0363(19) 0.0246(17) 0.0016(15) 0.0148(15) -0.0055(16)
C5 0.0400(19) 0.042(2) 0.046(2) -0.0030(18) 0.0239(17) -0.0059(17)
C6 0.0269(16) 0.0376(19) 0.042(2) -0.0073(16) 0.0097(15) -0.0009(14)
C7 0.0274(16) 0.0287(17) 0.0287(17) -0.0021(14) 0.0098(13) 0.0023(13)
C8 0.0348(17) 0.0313(18) 0.0250(16) 0.0019(14) 0.0031(14) -0.0007(14)
C9 0.045(2) 0.040(2) 0.040(2) -0.0067(17) -0.0020(17) -0.0031(17)
C10 0.054(2) 0.038(2) 0.0258(18) 0.0046(15) 0.0087(16) 0.0051(17)
C11 0.0266(17) 0.065(3) 0.033(2) 0.0058(19) 0.0029(15) 0.0075(17)
C12 0.059(6) 0.040(5) 0.043(5) 0.004(4) 0.002(5) 0.001(5)
C13 0.19(2) 0.060(9) 0.025(7) -0.006(6) 0.006(10) 0.066(11)
C14 0.0301(16) 0.0245(16) 0.0319(18) -0.0003(14) 0.0129(14) -0.0005(13)
C15 0.0313(17) 0.0314(18) 0.049(2) 0.0016(16) 0.0176(16) -0.0007(14)
C16 0.038(2) 0.056(3) 0.066(3) -0.004(2) 0.030(2) -0.0036(18)
C17 0.063(3) 0.078(3) 0.065(3) -0.012(3) 0.046(2) -0.004(2)
C18 0.060(3) 0.063(3) 0.038(2) -0.013(2) 0.0281(19) -0.010(2)
C19 0.0409(19) 0.0345(19) 0.0316(18) -0.0019(15) 0.0150(15) -0.0033(15)
C20 0.0266(17) 0.044(2) 0.053(2) 0.0014(18) 0.0100(16) -0.0038(15)
C21 0.034(2) 0.090(4) 0.101(4) -0.001(3) -0.005(2) 0.011(2)
C22 0.062(3) 0.056(3) 0.067(3) -0.010(2) 0.016(2) -0.021(2)
C23 0.0411(19) 0.040(2) 0.0231(17) -0.0061(15) 0.0077(15) -0.0084(16)
C24 0.054(2) 0.057(3) 0.049(2) -0.003(2) -0.009(2) -0.001(2)
C25 0.067(3) 0.058(3) 0.032(2) -0.0107(18) 0.0144(19) -0.022(2)
C26 0.0289(16) 0.0205(15) 0.0270(16) 0.0015(13) 0.0095(13) 0.0015(12)
C27 0.088(3) 0.032(2) 0.0233(18) -0.0056(15) 0.0121(19) -0.0269(19)
C28 0.093(3) 0.038(2) 0.061(3) -0.011(2) 0.058(3) -0.028(2)
C29 0.0380(19) 0.0316(18) 0.043(2) 0.0033(16) 0.0128(16) -0.0089(15)
C30 0.048(2) 0.054(2) 0.035(2) 0.0104(18) -0.0037(17) -0.0235(19)
C31 0.049(2) 0.051(2) 0.0247(18) -0.0062(16) 0.0123(16) -0.0225(18)
C32 0.028(3) 0.028(3) 0.034(3) -0.0079(19) -0.0018(18) 0.0136(18)
C33 0.044(3) 0.125(7) 0.031(3) -0.002(3) 0.002(2) 0.042(4)
C34 0.042(3) 0.065(4) 0.062(4) 0.023(3) -0.004(3) 0.007(3)
C35 0.035(3) 0.045(3) 0.105(5) 0.024(3) 0.022(3) 0.012(3)
C36 0.064(4) 0.076(6) 0.074(5) -0.015(4) 0.021(4) 0.033(4)
C37 0.042(4) 0.050(4) 0.049(3) -0.010(3) 0.016(3) 0.018(3)
C38 0.035(3) 0.042(3) 0.035(3) -0.005(2) 0.008(2) -0.003(2)
C39 0.040(7) 0.052(5) 0.050(4) -0.002(3) 0.013(5) -0.009(3)
C40 0.087(6) 0.154(10) 0.051(5) 0.036(6) 0.020(5) 0.072(6)
C41 0.106(9) 0.066(6) 0.057(5) 0.014(5) 0.017(6) 0.029(6)
C42 0.163(12) 0.035(6) 0.078(8) -0.033(5) 0.022(8) -0.017(7)
C43 0.130(9) 0.124(9) 0.128(9) 0.000(6) 0.019(6) 0.019(6)
C44 0.112(8) 0.048(5) 0.060(6) 0.005(5) 0.011(6) 0.024(5)
C45 0.115(8) 0.123(8) 0.118(8) -0.008(6) 0.043(6) 0.010(6)
Li1 0.060(4) 0.036(3) 0.057(4) -0.008(3) 0.011(3) 0.004(3)
O1A 0.035(8) 0.041(10) 0.035(9) -0.003(6) 0.005(6) -0.009(6)
O2A 0.035(6) 0.040(6) 0.085(9) -0.025(6) 0.028(6) -0.008(5)
C12A 0.055(5) 0.047(4) 0.050(4) 0.006(3) 0.008(4) -0.004(4)
C13A 0.048(4) 0.054(4) 0.032(4) -0.007(3) -0.002(3) 0.000(3)
C32A 0.08(3) 0.08(3) 0.08(3) -0.002(7) 0.018(9) 0.002(7)
C33A 0.031(12) 0.046(15) 0.044(14) -0.009(12) 0.015(11) 0.004(11)
C34A 0.032(8) 0.040(9) 0.042(9) 0.016(6) 0.005(6) 0.004(6)
C35A 0.040(9) 0.044(10) 0.046(9) 0.000(6) 0.009(6) 0.004(6)
C36A 0.019(8) 0.009(7) 0.031(9) -0.011(6) 0.000(6) 0.001(5)
C37A 0.035(11) 0.032(10) 0.038(10) -0.001(6) 0.008(7) -0.008(6)
C38A 0.075(9) 0.075(9) 0.079(9) 0.002(6) 0.020(6) 0.000(6)
C39A 0.019(14) 0.063(19) 0.12(3) 0.017(16) 0.007(14) 0.010(11)
C40A 0.045(10) 0.087(15) 0.025(10) -0.011(11) 0.024(9) 0.009(9)
C41A 0.066(10) 0.058(10) 0.062(10) 0.003(5) 0.012(5) 0.002(5)
C42A 0.081(9) 0.070(9) 0.125(13) 0.019(10) -0.030(9) -0.043(7)
C43A 0.088(10) 0.076(10) 0.134(15) -0.059(11) 0.064(10) -0.034(8)
C44A 0.107(12) 0.095(10) 0.073(9) -0.015(8) 0.010(9) -0.031(9)
C45A 0.116(9) 0.138(9) 0.108(9) 0.013(6) 0.026(6) 0.009(6)

loop_
_atom_type_symbol
_atom_type_description
_atom_type_scat_dispersion_real
_atom_type_scat_dispersion_imag
_atom_type_scat_source
C C 0.0033 0.0016 'International Tables Vol C Tables 4.2.6.8 and 6.1.1.4'
H H 0.0000 0.0000 'International Tables Vol C Tables 4.2.6.8 and 6.1.1.4'
Li Li -0.0003 0.0001 'International Tables Vol C Tables 4.2.6.8 and 6.1.1.4'
N N 0.0061 0.0033 'International Tables Vol C Tables 4.2.6.8 and 6.1.1.4'
O O 0.0106 0.0060 'International Tables Vol C Tables 4.2.6.8 and 6.1.1.4'
Zn Zn 0.2839 1.4301 'International Tables Vol C Tables 4.2.6.8 and 6.1.1.4'
Br Br -0.2901 2.4595 'International Tables Vol C Tables 4.2.6.8 and 6.1.1.4'

loop_
_geom_angle_atom_site_label_1
_geom_angle_atom_site_label_2
_geom_angle_atom_site_label_3
_geom_angle
Zn1 Br1 Li1 82.15(15)
Zn1 Br2 Li1 81.68(14)
N2 Zn1 N1 66.01(10)
N2 Zn1 Br2 125.02(7)
N1 Zn1 Br2 122.40(7)
N2 Zn1 Br1 121.28(7)
N1 Zn1 Br1 119.92(7)
Br2 Zn1 Br1 101.13(3)
C40 O1 C38 115.4(6)
C40 O1 Li1 128.0(7)
C38 O1 Li1 115.7(6)
C42 O2 C44 107.1(10)
C42 O2 Li1 129.7(11)
C44 O2 Li1 123.1(9)
C1 N1 C2 129.1(2)
C1 N1 Zn1 91.22(17)
C2 N1 Zn1 136.68(19)
C1 N2 C14 127.2(2)
C1 N2 Zn1 92.23(17)
C14 N2 Zn1 135.4(2)
C1 N3 C26 120.0(2)
C1 N3 C32A 119(2)
C26 N3 C32A 120(2)
C1 N3 C32 118.0(3)
C26 N3 C32 121.5(3)
C32A N3 C32 4.4(14)
N1 C1 N2 110.3(3)
N1 C1 N3 126.8(3)
N2 C1 N3 122.8(3)
C3 C2 C7 120.0(3)
C3 C2 N1 122.1(3)
C7 C2 N1 117.5(3)
C4 C3 C2 118.4(3)
C4 C3 C8 117.7(3)
C2 C3 C8 123.8(3)
C5 C4 C3 121.6(3)
C4 C5 C6 119.4(3)
C5 C6 C7 121.5(3)
C6 C7 C2 118.7(3)
C6 C7 C11 120.0(3)
C2 C7 C11 121.3(3)
C3 C8 C9 109.9(3)
C3 C8 C10 112.8(3)
C9 C8 C10 108.8(3)
C13 C11 C12A 118.5(7)
C13 C11 C7 121.1(8)
C12A C11 C7 113.6(5)
C13 C11 C13A 25.1(10)
C12A C11 C13A 112.0(6)
C7 C11 C13A 109.5(5)
C13 C11 C12 108.7(8)
C12A C11 C12 23.4(5)
C7 C11 C12 108.1(6)
C13A C11 C12 94.4(7)
C15 C14 C19 119.9(3)
C15 C14 N2 117.7(3)
C19 C14 N2 122.3(3)
C16 C15 C14 118.8(3)
C16 C15 C20 120.1(3)
C14 C15 C20 121.0(3)
C17 C16 C15 121.4(4)
C16 C17 C18 119.6(4)
C17 C18 C19 122.1(4)
C18 C19 C14 118.1(3)
C18 C19 C23 119.9(3)
C14 C19 C23 121.7(3)
C15 C20 C21 113.8(3)
C15 C20 C22 110.1(3)
C21 C20 C22 109.9(3)
C19 C23 C24 110.4(3)
C19 C23 C25 114.1(3)
C24 C23 C25 108.7(3)
N3 C26 C27 115.9(3)
N3 C26 C31 114.2(3)
C27 C26 C31 108.4(3)
C26 C27 C28 110.7(3)
C29 C28 C27 111.6(3)
C30 C29 C28 110.8(3)
C29 C30 C31 111.6(3)
C26 C31 C30 111.9(3)
C33 C32 C37 118.6(5)
C33 C32 N3 115.5(4)
C37 C32 N3 116.8(5)
C32 C33 C34 115.2(4)
C33 C34 C35 112.5(5)
C36 C35 C34 109.4(5)
C35 C36 C37 111.0(7)
C32 C37 C36 112.1(6)
O1 C38 C39 115.5(8)
O1 C40 C41 116.2(8)
O2 C42 C43 130.8(15)
C45 C44 O2 119.2(11)
O2 Li1 O1 108.3(6)
O2 Li1 O1A 114.0(12)
O1 Li1 O1A 6.9(17)
O2 Li1 O2A 14.3(6)
O1 Li1 O2A 115.7(6)
O1A Li1 O2A 122.2(13)
O2 Li1 Br1 116.2(4)
O1 Li1 Br1 115.4(4)
O1A Li1 Br1 114.2(8)
O2A Li1 Br1 102.1(5)
O2 Li1 Br2 114.9(5)
O1 Li1 Br2 108.4(5)
O1A Li1 Br2 101.9(13)
O2A Li1 Br2 120.2(5)
Br1 Li1 Br2 92.90(19)
O2 Li1 C42A 35.4(6)
O1 Li1 C42A 95.5(6)
O1A Li1 C42A 102.4(14)
O2A Li1 C42A 28.2(5)
Br1 Li1 C42A 95.2(4)
Br2 Li1 C42A 148.4(4)
C40A O1A C38A 87.7(14)
C40A O1A Li1 112.7(16)
C38A O1A Li1 150(2)
C42A O2A C44A 109.9(11)
C42A O2A Li1 110.9(9)
C44A O2A Li1 121.7(9)
N3 C32A C33A 118(2)
N3 C32A C37A 120(3)
C33A C32A C37A 104(3)
C32A C33A C34A 111.3(19)
C35A C34A C33A 117.7(18)
C34A C35A C36A 95.5(18)
C35A C36A C37A 112(2)
C32A C37A C36A 110(2)
O1A C38A C39A 99(3)
O1A C38A C40A 45.7(9)
C39A C38A C40A 130(3)
O1A C40A C41A 107(2)
O1A C40A C38A 46.7(9)
C41A C40A C38A 145(2)
O2A C42A C43A 110.4(14)
O2A C42A Li1 40.8(6)
C43A C42A Li1 142.9(13)
C45A C44A O2A 104.9(16)

loop_
_geom_bond_atom_site_label_1
_geom_bond_atom_site_label_2
_geom_bond_distance
Br1 Zn1 2.4016(8)
Br1 Li1 2.540(6)
Br2 Zn1 2.3940(7)
Br2 Li1 2.570(7)
Zn1 N2 2.014(2)
Zn1 N1 2.046(2)
O1 C40 1.391(9)
O1 C38 1.443(9)
O1 Li1 1.919(10)
O2 C42 1.376(12)
O2 C44 1.443(13)
O2 Li1 1.894(13)
N1 C1 1.341(4)
N1 C2 1.422(4)
N2 C1 1.354(4)
N2 C14 1.419(4)
N3 C1 1.387(4)
N3 C26 1.488(4)
N3 C32A 1.49(2)
N3 C32 1.495(5)
C2 C3 1.406(4)
C2 C7 1.418(4)
C3 C4 1.398(4)
C3 C8 1.522(4)
C4 C5 1.379(5)
C5 C6 1.383(5)
C6 C7 1.385(4)
C7 C11 1.521(5)
C8 C9 1.531(5)
C8 C10 1.536(4)
C11 C13 1.453(14)
C11 C12A 1.461(10)
C11 C13A 1.565(9)
C11 C12 1.596(12)
C14 C15 1.415(4)
C14 C19 1.418(5)
C15 C16 1.394(5)
C15 C20 1.514(5)
C16 C17 1.373(6)
C17 C18 1.376(6)
C18 C19 1.391(5)
C19 C23 1.521(5)
C20 C21 1.527(5)
C20 C22 1.527(5)
C23 C24 1.527(5)
C23 C25 1.531(5)
C26 C27 1.521(4)
C26 C31 1.522(4)
C27 C28 1.526(5)
C28 C29 1.517(5)
C29 C30 1.503(5)
C30 C31 1.530(5)
C32 C33 1.461(7)
C32 C37 1.486(6)
C33 C34 1.511(6)
C34 C35 1.587(8)
C35 C36 1.498(8)
C36 C37 1.528(8)
C38 C39 1.500(10)
C40 C41 1.470(10)
C42 C43 1.386(15)
C44 C45 1.412(14)
Li1 O1A 1.938(17)
Li1 O2A 1.943(13)
Li1 C42A 2.776(12)
O1A C40A 1.458(19)
O1A C38A 1.483(18)
O2A C42A 1.407(15)
O2A C44A 1.468(15)
C32A C33A 1.52(2)
C32A C37A 1.53(2)
C33A C34A 1.545(17)
C34A C35A 1.494(19)
C35A C36A 1.520(18)
C36A C37A 1.542(19)
C38A C39A 1.51(2)
C38A C40A 2.04(2)
C40A C41A 1.504(19)
C42A C43A 1.485(15)
C44A C45A 1.432(16)
